data_4317562
loop_
_publ_author_name
'Sam Bradley'
'Kenneth D. Camm'
'Xiaoming Liu'
'Patrick C. McGowan'
'Raheela Mumtaz'
'Karrie A. Oughton'
'Thomas J. Podesta'
'Mark Thornton-Pett'

_publ_contact_author
;
     Patrick McGowan
     School of Chemistry
     University of Leeds
     Leeds LS2 9JT
     UK
;
_publ_contact_author_email patrickm@chem.leeds.ac.uk
_publ_contact_author_fax '+44 (0)113 2336565'
_publ_contact_author_phone '+44 (0)113 2336404'
_publ_section_title
;
 Synthesis and Structural Studies of 1,1'-Bis-Amino-Functionalized
 Ferrocenes, Ferrocene Salts, and Ferrocenium Salts
;
_journal_name_full 'Inorganic Chemistry'
_journal_page_first 715
_journal_page_last 726
_journal_paper_doi 10.1021/ic010821k
_journal_volume 41
_journal_year 2002
_chemical_formula_sum 'C28 H38 F6 Fe N2 O4'
_chemical_formula_weight 636.45
_chemical_name_systematic
;
   ?
;
_space_group_IT_number 4
_symmetry_cell_setting monoclinic
_symmetry_space_group_name_Hall 'P 2yb'
_symmetry_space_group_name_H-M 'P 1 21 1'
_atom_sites_solution_hydrogens geom
_atom_sites_solution_primary direct
_atom_sites_solution_secondary difmap
_audit_creation_method SHELXL-97
_cell_angle_alpha 90.00
_cell_angle_beta 102.7110(3)
_cell_angle_gamma 90.00
_cell_formula_units_Z 2
_cell_length_a 7.39400(10)
_cell_length_b 12.2973(2)
_cell_length_c 16.4000(3)
_cell_measurement_temperature 150(2)
_cell_volume 1454.64(4)
_computing_structure_refinement 'SHELXL-97 (Sheldrick, 1997)'
_computing_structure_solution 'SHELXS-97 (Sheldrick, 1990)'
_diffrn_ambient_temperature 150(2)
_diffrn_measured_fraction_theta_full 0.991
_diffrn_measured_fraction_theta_max 0.991
_diffrn_radiation_monochromator graphite
_diffrn_radiation_source 'fine-focus sealed tube'
_diffrn_radiation_type MoK\a
_diffrn_radiation_wavelength 0.71069
_diffrn_reflns_av_R_equivalents 0.0589
_diffrn_reflns_av_sigmaI/netI 0.0436
_diffrn_reflns_limit_h_max 9
_diffrn_reflns_limit_h_min -9
_diffrn_reflns_limit_k_max 15
_diffrn_reflns_limit_k_min -15
_diffrn_reflns_limit_l_max 20
_diffrn_reflns_limit_l_min -20
_diffrn_reflns_number 26747
_diffrn_reflns_theta_full 26.00
_diffrn_reflns_theta_max 26.00
_diffrn_reflns_theta_min 3.04
_exptl_absorpt_coefficient_mu 0.593
_exptl_absorpt_correction_T_max 0.9597
_exptl_absorpt_correction_T_min 0.8856
_exptl_crystal_density_diffrn 1.453
_exptl_crystal_density_method 'not measured'
_exptl_crystal_F_000 664
_exptl_crystal_size_max 0.21
_exptl_crystal_size_mid 0.20
_exptl_crystal_size_min 0.07
_refine_diff_density_max 0.670
_refine_diff_density_min -0.377
_refine_diff_density_rms 0.058
_refine_ls_abs_structure_details 'Flack H D (1983), Acta Cryst. A39, 876-881'
_refine_ls_abs_structure_Flack 0.457(16)
_refine_ls_extinction_coef 0.010(4)
_refine_ls_extinction_expression Fc^*^=kFc[1+0.001xFc^2^\l^3^/sin(2\q)]^-1/4^
_refine_ls_extinction_method SHELXL
_refine_ls_goodness_of_fit_ref 1.058
_refine_ls_hydrogen_treatment mixed
_refine_ls_matrix_type full
_refine_ls_number_parameters 372
_refine_ls_number_reflns 5668
_refine_ls_number_restraints 1
_refine_ls_restrained_S_all 1.058
_refine_ls_R_factor_all 0.0484
_refine_ls_R_factor_gt 0.0425
_refine_ls_shift/su_max 0.020
_refine_ls_shift/su_mean 0.003
_refine_ls_structure_factor_coef Fsqd
_refine_ls_weighting_details 'calc w=1/[\s^2^(Fo^2^)+(0.1000P)^2^+0.0000P] where P=(Fo^2^+2Fc^2^)/3'
_refine_ls_weighting_scheme calc
_refine_ls_wR_factor_gt 0.1233
_refine_ls_wR_factor_ref 0.1310
_reflns_number_gt 5241
_reflns_number_total 5668
_reflns_threshold_expression >2sigma(I)
_cod_data_source_file ic010821k_5.cif
_cod_data_source_block kc1
_cod_depositor_comments
;

2020-09-02
Z value and formula fixed to values more according to usual
chemical conventions.                 miguel
;
_cod_original_formula_sum 'C9.33 H12.67 F2 Fe0.33 N0.67 O1.33'
_cod_original_formula_weight 212.15
_cod_original_formula_units_Z 6
_cod_database_code 4317562

loop_
_symmetry_equiv_pos_as_xyz
'x, y, z'
'-x, y+1/2, -z'

loop_
_atom_site_label
_atom_site_type_symbol
_atom_site_fract_x
_atom_site_fract_y
_atom_site_fract_z
_atom_site_U_iso_or_equiv
_atom_site_adp_type
_atom_site_occupancy
_atom_site_symmetry_multiplicity
_atom_site_calc_flag
_atom_site_refinement_flags
_atom_site_disorder_assembly
_atom_site_disorder_group
C1 C 0.2963(4) 0.3372(3) 0.22433(19) 0.0286(6) Uani 1 1 d . . .
C2 C 0.2425(4) 0.2364(3) 0.25516(17) 0.0277(5) Uani 1 1 d . . .
H2 H 0.1439 0.1912 0.2274 0.033 Uiso 1 1 calc R . .
C3 C 0.3627(4) 0.2149(3) 0.33528(18) 0.0319(7) Uani 1 1 d . . .
H3 H 0.3585 0.1532 0.3697 0.038 Uiso 1 1 calc R . .
C4 C 0.4890(5) 0.3036(3) 0.3532(2) 0.0343(7) Uani 1 1 d . . .
H4 H 0.5846 0.3115 0.4021 0.041 Uiso 1 1 calc R . .
C5 C 0.4482(4) 0.3777(3) 0.28606(19) 0.0307(7) Uani 1 1 d . . .
H5 H 0.5118 0.4440 0.2825 0.037 Uiso 1 1 calc R . .
C6 C 0.2084(4) 0.3969(3) 0.1458(2) 0.0326(7) Uani 1 1 d . . .
H6 H 0.3056 0.4369 0.1251 0.039 Uiso 1 1 calc R . .
H6 H 0.1195 0.4509 0.1588 0.039 Uiso 1 1 calc R . .
C7 C 0.1076(4) 0.3217(3) 0.0775(2) 0.0330(7) Uani 1 1 d . . .
H7 H 0.1986 0.2728 0.0602 0.040 Uiso 1 1 calc R . .
H7 H 0.0195 0.2761 0.1000 0.040 Uiso 1 1 calc R . .
C9 C -0.1223(5) 0.3065(3) -0.0554(2) 0.0368(7) Uani 1 1 d . . .
H9 H -0.2067 0.2703 -0.0246 0.044 Uiso 1 1 calc R . .
H9 H -0.0468 0.2495 -0.0747 0.044 Uiso 1 1 calc R . .
C10 C -0.2362(5) 0.3658(3) -0.1306(2) 0.0404(8) Uani 1 1 d . . .
H10 H -0.3222 0.4168 -0.1118 0.048 Uiso 1 1 calc R . .
H10 H -0.3113 0.3124 -0.1689 0.048 Uiso 1 1 calc R . .
C11 C -0.1129(5) 0.4287(3) -0.1774(2) 0.0410(8) Uani 1 1 d . . .
H11 H -0.0386 0.3772 -0.2030 0.049 Uiso 1 1 calc R . .
H11 H -0.1909 0.4721 -0.2227 0.049 Uiso 1 1 calc R . .
C12 C 0.0154(5) 0.5037(3) -0.1175(2) 0.0392(8) Uani 1 1 d . . .
H12 H -0.0592 0.5601 -0.0970 0.047 Uiso 1 1 calc R . .
H12 H 0.1002 0.5407 -0.1476 0.047 Uiso 1 1 calc R . .
C14 C 0.1290(4) 0.4421(3) -0.0434(2) 0.0376(8) Uani 1 1 d . . .
H14 H 0.2107 0.3892 -0.0632 0.045 Uiso 1 1 calc R . .
H14 H 0.2082 0.4937 -0.0050 0.045 Uiso 1 1 calc R . .
C15 C 0.7564(4) 0.1430(3) 0.26395(19) 0.0287(6) Uani 1 1 d . . .
C16 C 0.7639(4) 0.2371(3) 0.21362(17) 0.0297(6) Uani 1 1 d . . .
H16 H 0.8494 0.2956 0.2268 0.036 Uiso 1 1 calc R . .
C17 C 0.6198(4) 0.2276(4) 0.13979(17) 0.0325(6) Uani 1 1 d . . .
H17 H 0.5939 0.2782 0.0950 0.039 Uiso 1 1 calc R . .
C18 C 0.5221(4) 0.1294(3) 0.14501(19) 0.0316(7) Uani 1 1 d . . .
H18 H 0.4189 0.1032 0.1046 0.038 Uiso 1 1 calc R . .
C19 C 0.6061(5) 0.0771(3) 0.2215(2) 0.0321(7) Uani 1 1 d . . .
H19 H 0.5684 0.0098 0.2410 0.038 Uiso 1 1 calc R . .
C20 C 0.8947(4) 0.1163(3) 0.34420(19) 0.0319(7) Uani 1 1 d . . .
H20 H 0.9624 0.1832 0.3664 0.038 Uiso 1 1 calc R . .
H20 H 0.9863 0.0634 0.3321 0.038 Uiso 1 1 calc R . .
C21 C 0.8017(4) 0.0691(3) 0.4098(2) 0.0352(7) Uani 1 1 d . . .
H21 H 0.7223 0.1256 0.4271 0.042 Uiso 1 1 calc R . .
H21 H 0.7204 0.0082 0.3849 0.042 Uiso 1 1 calc R . .
C23 C 0.8334(5) -0.0287(3) 0.5421(2) 0.0382(8) Uani 1 1 d . . .
H23 H 0.7625 -0.0901 0.5115 0.046 Uiso 1 1 calc R . .
H23 H 0.7441 0.0222 0.5585 0.046 Uiso 1 1 calc R . .
C24 C 0.9652(5) -0.0712(3) 0.6197(2) 0.0394(8) Uani 1 1 d . . .
H24 H 0.8931 -0.1071 0.6563 0.047 Uiso 1 1 calc R . .
H24 H 1.0483 -0.1262 0.6033 0.047 Uiso 1 1 calc R . .
C25 C 1.0801(5) 0.0191(3) 0.6674(2) 0.0400(8) Uani 1 1 d . . .
H25 H 1.1682 -0.0113 0.7164 0.048 Uiso 1 1 calc R . .
H25 H 0.9984 0.0714 0.6878 0.048 Uiso 1 1 calc R . .
C26 C 1.1874(5) 0.0777(3) 0.6102(2) 0.0397(8) Uani 1 1 d . . .
H26 H 1.2560 0.1400 0.6405 0.048 Uiso 1 1 calc R . .
H26 H 1.2789 0.0272 0.5950 0.048 Uiso 1 1 calc R . .
C27 C 1.0561(5) 0.1188(3) 0.5304(2) 0.0332(7) Uani 1 1 d . . .
H27A H 0.9757 0.1767 0.5449 0.040 Uiso 1 1 calc R . .
H27B H 1.1297 0.1505 0.4926 0.040 Uiso 1 1 calc R . .
C100 C 0.6298(5) 0.6444(3) 0.1190(3) 0.0441(8) Uani 1 1 d . . .
C101 C 0.7102(6) 0.5504(3) 0.0775(3) 0.0483(9) Uani 1 1 d . . .
C200 C 1.3819(5) -0.2058(3) 0.3864(2) 0.0374(8) Uani 1 1 d . . .
C201 C 1.2830(5) -0.1120(3) 0.4191(2) 0.0345(7) Uani 1 1 d . . .
N8 N 0.0034(4) 0.3829(2) 0.00254(16) 0.0277(5) Uani 1 1 d . . .
H8 H -0.0705 0.4344 0.0211 0.033 Uiso 1 1 calc R . .
N22 N 0.9373(4) 0.0285(2) 0.48594(17) 0.0288(6) Uani 1 1 d . . .
H22 H 1.0146 -0.0219 0.4685 0.035 Uiso 1 1 calc R . .
O100 O 0.6186(10) 0.4682(3) 0.0675(4) 0.142(3) Uani 1 1 d . . .
O101 O 0.8481(5) 0.5712(3) 0.0521(2) 0.0663(9) Uani 1 1 d . . .
O200 O 1.1353(4) -0.1375(2) 0.4389(2) 0.0505(7) Uani 1 1 d . . .
O201 O 1.3614(4) -0.0233(2) 0.4260(2) 0.0598(8) Uani 1 1 d . . .
F100 F 0.5126(6) 0.6178(3) 0.1631(3) 0.1105(14) Uani 1 1 d . . .
F101 F 0.5658(4) 0.7241(3) 0.06533(17) 0.0682(7) Uani 1 1 d . . .
F102 F 0.7619(5) 0.6976(3) 0.1753(2) 0.0826(10) Uani 1 1 d . . .
F200 F 1.2666(4) -0.2690(3) 0.33088(16) 0.0660(6) Uani 1 1 d . . .
F201 F 1.4629(4) -0.2727(3) 0.44747(15) 0.0741(8) Uani 1 1 d . . .
F202 F 1.5112(4) -0.1740(2) 0.3463(2) 0.0671(8) Uani 1 1 d . . .
Fe1 Fe 0.51177(5) 0.22801(4) 0.24458(2) 0.02536(15) Uani 1 1 d . . .

loop_
_atom_site_aniso_label
_atom_site_aniso_U_11
_atom_site_aniso_U_22
_atom_site_aniso_U_33
_atom_site_aniso_U_23
_atom_site_aniso_U_13
_atom_site_aniso_U_12
C1 0.0255(14) 0.0300(15) 0.0309(15) -0.0009(12) 0.0075(12) 0.0019(12)
C2 0.0254(12) 0.0274(15) 0.0315(13) -0.0020(15) 0.0088(10) 0.0009(14)
C3 0.0301(13) 0.037(2) 0.0310(14) 0.0017(14) 0.0117(11) 0.0043(14)
C4 0.0305(16) 0.0423(19) 0.0298(15) -0.0065(13) 0.0059(13) 0.0009(13)
C5 0.0265(15) 0.0335(17) 0.0321(15) -0.0064(13) 0.0065(12) -0.0004(12)
C6 0.0307(15) 0.0294(16) 0.0350(16) 0.0023(13) 0.0017(13) 0.0020(12)
C7 0.0342(16) 0.0323(16) 0.0315(16) 0.0075(13) 0.0049(13) 0.0007(13)
C9 0.0386(17) 0.0386(19) 0.0302(16) 0.0048(13) 0.0010(14) -0.0108(14)
C10 0.0403(18) 0.0395(19) 0.0377(18) 0.0097(15) 0.0006(15) -0.0076(15)
C11 0.047(2) 0.0407(19) 0.0360(17) 0.0032(15) 0.0112(15) -0.0036(16)
C12 0.0351(18) 0.043(2) 0.0388(18) 0.0151(15) 0.0058(15) -0.0028(14)
C14 0.0249(16) 0.047(2) 0.0408(19) 0.0100(15) 0.0066(14) -0.0074(14)
C15 0.0247(14) 0.0327(16) 0.0295(14) 0.0003(12) 0.0075(12) 0.0034(12)
C16 0.0273(12) 0.0327(16) 0.0304(13) 0.0035(16) 0.0091(10) 0.0004(15)
C17 0.0288(13) 0.0407(16) 0.0294(13) -0.0004(18) 0.0097(10) 0.0030(17)
C18 0.0285(15) 0.0361(18) 0.0297(15) -0.0047(13) 0.0052(12) 0.0037(13)
C19 0.0342(16) 0.0276(16) 0.0365(16) -0.0022(13) 0.0123(13) -0.0012(13)
C20 0.0263(15) 0.0352(17) 0.0337(15) 0.0031(13) 0.0056(12) 0.0047(12)
C21 0.0266(15) 0.0431(19) 0.0343(16) 0.0070(14) 0.0034(13) 0.0034(13)
C23 0.0315(17) 0.049(2) 0.0360(17) 0.0075(14) 0.0107(14) -0.0079(15)
C24 0.0363(18) 0.043(2) 0.0389(18) 0.0135(15) 0.0094(14) -0.0024(14)
C25 0.0368(18) 0.048(2) 0.0351(17) 0.0103(15) 0.0086(14) 0.0072(15)
C26 0.0414(19) 0.0378(19) 0.0373(17) 0.0043(14) 0.0027(15) -0.0078(15)
C27 0.0366(17) 0.0286(15) 0.0331(15) 0.0024(13) 0.0050(13) -0.0015(13)
C100 0.0428(19) 0.041(2) 0.053(2) 0.0050(17) 0.0203(17) 0.0025(16)
C101 0.055(2) 0.044(2) 0.051(2) 0.0072(18) 0.0227(19) 0.0063(18)
C200 0.0407(18) 0.0355(19) 0.0380(17) 0.0017(14) 0.0131(15) 0.0001(14)
C201 0.0364(17) 0.0319(17) 0.0349(16) 0.0038(13) 0.0068(14) 0.0017(14)
N8 0.0265(12) 0.0281(13) 0.0283(12) 0.0022(10) 0.0055(10) 0.0005(10)
N22 0.0250(13) 0.0274(14) 0.0339(14) 0.0046(10) 0.0064(11) 0.0009(10)
O100 0.249(7) 0.042(2) 0.181(5) -0.026(3) 0.147(6) -0.043(3)
O101 0.0525(18) 0.081(2) 0.070(2) -0.0095(18) 0.0228(16) 0.0132(17)
O200 0.0456(15) 0.0403(15) 0.0725(19) -0.0046(13) 0.0275(14) -0.0013(11)
O201 0.0596(18) 0.0352(15) 0.091(2) -0.0024(14) 0.0311(16) -0.0047(13)
F100 0.142(3) 0.080(2) 0.149(3) -0.006(2) 0.118(3) -0.014(2)
F101 0.0797(16) 0.0543(15) 0.0711(15) 0.0148(16) 0.0173(13) 0.0318(16)
F102 0.099(2) 0.078(2) 0.0648(16) -0.0212(15) 0.0061(16) -0.0011(17)
F200 0.0699(15) 0.0582(14) 0.0726(15) -0.0305(16) 0.0215(12) -0.0103(16)
F201 0.101(2) 0.0710(17) 0.0529(13) 0.0113(17) 0.0217(13) 0.049(2)
F202 0.0688(17) 0.0548(16) 0.094(2) -0.0069(14) 0.0529(15) -0.0074(13)
Fe1 0.0212(2) 0.0302(2) 0.0251(2) -0.00100(19) 0.00597(13) 0.00034(18)

loop_
_atom_type_symbol
_atom_type_description
_atom_type_scat_dispersion_real
_atom_type_scat_dispersion_imag
_atom_type_scat_source
C C 0.0033 0.0016 'International Tables Vol C Tables 4.2.6.8 and 6.1.1.4'
H H 0.0000 0.0000 'International Tables Vol C Tables 4.2.6.8 and 6.1.1.4'
N N 0.0061 0.0033 'International Tables Vol C Tables 4.2.6.8 and 6.1.1.4'
O O 0.0106 0.0060 'International Tables Vol C Tables 4.2.6.8 and 6.1.1.4'
F F 0.0171 0.0103 'International Tables Vol C Tables 4.2.6.8 and 6.1.1.4'
Fe Fe 0.3463 0.8444 'International Tables Vol C Tables 4.2.6.8 and 6.1.1.4'

loop_
_geom_angle_atom_site_label_1
_geom_angle_atom_site_label_2
_geom_angle_atom_site_label_3
_geom_angle
_geom_angle_site_symmetry_1
_geom_angle_site_symmetry_3
_geom_angle_publ_flag
C2 C1 C5 106.8(3) . . ?
C2 C1 C6 128.8(3) . . ?
C5 C1 C6 124.3(3) . . ?
C2 C1 Fe1 69.02(17) . . ?
C5 C1 Fe1 69.62(18) . . ?
C6 C1 Fe1 129.2(2) . . ?
C1 C2 C3 108.6(3) . . ?
C1 C2 Fe1 70.16(16) . . ?
C3 C2 Fe1 69.53(15) . . ?
C4 C3 C2 107.0(3) . . ?
C4 C3 Fe1 69.83(18) . . ?
C2 C3 Fe1 69.17(15) . . ?
C5 C4 C3 108.4(3) . . ?
C5 C4 Fe1 70.04(19) . . ?
C3 C4 Fe1 69.45(18) . . ?
C4 C5 C1 109.2(3) . . ?
C4 C5 Fe1 69.75(19) . . ?
C1 C5 Fe1 69.73(18) . . ?
C1 C6 C7 112.7(3) . . ?
N8 C7 C6 112.3(3) . . ?
N8 C9 C10 111.6(3) . . ?
C9 C10 C11 111.5(3) . . ?
C12 C11 C10 109.8(3) . . ?
C11 C12 C14 111.9(3) . . ?
N8 C14 C12 110.4(3) . . ?
C19 C15 C16 107.7(3) . . ?
C19 C15 C20 127.2(3) . . ?
C16 C15 C20 124.9(3) . . ?
C19 C15 Fe1 69.42(18) . . ?
C16 C15 Fe1 69.09(17) . . ?
C20 C15 Fe1 130.4(2) . . ?
C17 C16 C15 107.8(3) . . ?
C17 C16 Fe1 69.81(15) . . ?
C15 C16 Fe1 70.01(16) . . ?
C18 C17 C16 108.2(3) . . ?
C18 C17 Fe1 69.76(17) . . ?
C16 C17 Fe1 69.22(15) . . ?
C19 C18 C17 108.0(3) . . ?
C19 C18 Fe1 69.57(18) . . ?
C17 C18 Fe1 69.71(18) . . ?
C18 C19 C15 108.3(3) . . ?
C18 C19 Fe1 69.70(19) . . ?
C15 C19 Fe1 69.84(18) . . ?
C15 C20 C21 112.0(3) . . ?
N22 C21 C20 113.1(3) . . ?
N22 C23 C24 110.9(3) . . ?
C25 C24 C23 111.5(3) . . ?
C24 C25 C26 109.6(3) . . ?
C27 C26 C25 111.2(3) . . ?
N22 C27 C26 111.3(3) . . ?
F100 C100 F101 111.9(4) . . ?
F100 C100 F102 102.4(4) . . ?
F101 C100 F102 101.1(4) . . ?
F100 C100 C101 115.7(4) . . ?
F101 C100 C101 112.3(3) . . ?
F102 C100 C101 112.1(3) . . ?
O101 C101 O100 128.3(5) . . ?
O101 C101 C100 115.7(4) . . ?
O100 C101 C100 115.7(4) . . ?
F201 C200 F202 107.4(3) . . ?
F201 C200 F200 105.3(3) . . ?
F202 C200 F200 104.6(3) . . ?
F201 C200 C201 112.0(3) . . ?
F202 C200 C201 113.8(3) . . ?
F200 C200 C201 113.1(3) . . ?
O201 C201 O200 128.4(4) . . ?
O201 C201 C200 116.8(3) . . ?
O200 C201 C200 114.7(3) . . ?
C7 N8 C9 109.8(2) . . ?
C7 N8 C14 113.0(2) . . ?
C9 N8 C14 110.5(3) . . ?
C27 N22 C23 111.9(3) . . ?
C27 N22 C21 111.7(2) . . ?
C23 N22 C21 109.1(2) . . ?
C2 Fe1 C16 168.90(12) . . ?
C2 Fe1 C3 41.30(11) . . ?
C16 Fe1 C3 148.69(12) . . ?
C2 Fe1 C18 107.84(13) . . ?
C16 Fe1 C18 68.76(13) . . ?
C3 Fe1 C18 130.85(14) . . ?
C2 Fe1 C19 116.13(14) . . ?
C16 Fe1 C19 68.71(14) . . ?
C3 Fe1 C19 108.84(14) . . ?
C18 Fe1 C19 40.73(13) . . ?
C2 Fe1 C4 68.54(13) . . ?
C16 Fe1 C4 116.49(13) . . ?
C3 Fe1 C4 40.72(14) . . ?
C18 Fe1 C4 170.43(15) . . ?
C19 Fe1 C4 131.93(14) . . ?
C2 Fe1 C17 129.78(11) . . ?
C16 Fe1 C17 40.98(11) . . ?
C3 Fe1 C17 169.41(13) . . ?
C18 Fe1 C17 40.53(16) . . ?
C19 Fe1 C17 68.36(16) . . ?
C4 Fe1 C17 148.50(16) . . ?
C2 Fe1 C5 68.10(14) . . ?
C16 Fe1 C5 108.77(14) . . ?
C3 Fe1 C5 68.28(14) . . ?
C18 Fe1 C5 147.82(13) . . ?
C19 Fe1 C5 170.59(13) . . ?
C4 Fe1 C5 40.21(14) . . ?
C17 Fe1 C5 116.14(16) . . ?
C2 Fe1 C15 148.93(13) . . ?
C16 Fe1 C15 40.90(13) . . ?
C3 Fe1 C15 116.44(13) . . ?
C18 Fe1 C15 68.64(13) . . ?
C19 Fe1 C15 40.74(13) . . ?
C4 Fe1 C15 109.56(13) . . ?
C17 Fe1 C15 68.63(13) . . ?
C5 Fe1 C15 131.59(13) . . ?
C2 Fe1 C1 40.82(14) . . ?
C16 Fe1 C1 129.99(14) . . ?
C3 Fe1 C1 69.25(13) . . ?
C18 Fe1 C1 114.94(12) . . ?
C19 Fe1 C1 147.83(13) . . ?
C4 Fe1 C1 68.58(13) . . ?
C17 Fe1 C1 107.33(14) . . ?
C5 Fe1 C1 40.65(12) . . ?
C15 Fe1 C1 169.69(13) . . ?

loop_
_geom_bond_atom_site_label_1
_geom_bond_atom_site_label_2
_geom_bond_distance
_geom_bond_site_symmetry_2
_geom_bond_publ_flag
C1 C2 1.427(5) . ?
C1 C5 1.426(4) . ?
C1 C6 1.501(4) . ?
C1 Fe1 2.054(3) . ?
C2 C3 1.439(4) . ?
C2 Fe1 2.039(3) . ?
C3 C4 1.424(5) . ?
C3 Fe1 2.043(3) . ?
C4 C5 1.410(5) . ?
C4 Fe1 2.049(3) . ?
C5 Fe1 2.052(3) . ?
C6 C7 1.515(5) . ?
C7 N8 1.502(4) . ?
C9 N8 1.504(4) . ?
C9 C10 1.518(5) . ?
C10 C11 1.526(5) . ?
C11 C12 1.519(5) . ?
C12 C14 1.518(5) . ?
C14 N8 1.505(4) . ?
C15 C19 1.427(5) . ?
C15 C16 1.430(5) . ?
C15 C20 1.515(4) . ?
C15 Fe1 2.053(3) . ?
C16 C17 1.431(4) . ?
C16 Fe1 2.040(3) . ?
C17 C18 1.419(6) . ?
C17 Fe1 2.048(3) . ?
C18 C19 1.425(5) . ?
C18 Fe1 2.049(3) . ?
C19 Fe1 2.047(3) . ?
C20 C21 1.515(4) . ?
C21 N22 1.504(4) . ?
C23 N22 1.498(4) . ?
C23 C24 1.516(5) . ?
C24 C25 1.509(5) . ?
C25 C26 1.535(5) . ?
C26 C27 1.534(5) . ?
C27 N22 1.501(4) . ?
C100 F100 1.287(5) . ?
C100 F101 1.333(5) . ?
C100 F102 1.355(5) . ?
C100 C101 1.527(5) . ?
C101 O101 1.211(5) . ?
C101 O100 1.207(6) . ?
C200 F201 1.332(4) . ?
C200 F202 1.333(4) . ?
C200 F200 1.349(4) . ?
C200 C201 1.524(5) . ?
C201 O201 1.229(5) . ?
C201 O200 1.246(4) . ?
